data_4074115
loop_
_publ_author_name
'McGrath, Thomas D.'
'Du, Shaowu'
'Hodson, Bruce E.'
'Stone, F. Gordon A.'

_publ_section_title
;
 Construction of Metal Butterflies on a Metallacarborane Scaffold. 2.
 Synthesis and Structures of Hetero-tri- and -tetrametallic Clusters
;
_journal_issue 19
_journal_name_full Organometallics
_journal_page_first 4452
_journal_paper_doi 10.1021/om060418r
_journal_volume 25
_journal_year 2006
_chemical_formula_sum 'C53 H55 Au2 B9 O5 P2 Re Rh'
_chemical_formula_weight 1614.24
_chemical_name_systematic
; 
 ? 
;
_space_group_IT_number 14
_symmetry_cell_setting monoclinic
_symmetry_space_group_name_Hall '-P 2yn'
_symmetry_space_group_name_H-M 'P 1 21/n 1'
_atom_sites_solution_hydrogens geom
_atom_sites_solution_primary direct
_atom_sites_solution_secondary difmap
_audit_creation_method SHELXL-97
_cell_angle_alpha 90.00
_cell_angle_beta 115.685(3)
_cell_angle_gamma 90.00
_cell_formula_units_Z 4
_cell_length_a 18.6109(15)
_cell_length_b 17.0445(15)
_cell_length_c 19.674(2)
_cell_measurement_reflns_used 3886
_cell_measurement_temperature 110(2)
_cell_measurement_theta_max 21.39
_cell_measurement_theta_min 2.39
_cell_volume 5624.2(9)
_computing_cell_refinement 'APEX2 (Bruker, 2003)'
_computing_data_collection 'APEX2 (Bruker, 2003)'
_computing_data_reduction 'APEX2 (Bruker, 2003)'
_computing_molecular_graphics 'SHELXTL (Bruker, 2001)'
_computing_publication_material 'SHELXTL (Bruker, 2001)'
_computing_structure_refinement 'SHELXTL (Bruker, 2001)'
_computing_structure_solution 'SHELXTL (Bruker, 2001)'
_diffrn_ambient_temperature 110(2)
_diffrn_measured_fraction_theta_full 0.999
_diffrn_measured_fraction_theta_max 0.990
_diffrn_measurement_device_type 'Bruker-Nonius X8 Apex CCD area detector'
_diffrn_measurement_method 'phi and omega scans'
_diffrn_radiation_monochromator graphite
_diffrn_radiation_source 'fine-focus sealed tube'
_diffrn_radiation_type MoK\a
_diffrn_radiation_wavelength 0.71073
_diffrn_reflns_av_R_equivalents 0.1164
_diffrn_reflns_av_sigmaI/netI 0.1497
_diffrn_reflns_limit_h_max 21
_diffrn_reflns_limit_h_min -25
_diffrn_reflns_limit_k_max 23
_diffrn_reflns_limit_k_min -21
_diffrn_reflns_limit_l_max 27
_diffrn_reflns_limit_l_min -26
_diffrn_reflns_number 65525
_diffrn_reflns_theta_full 27.50
_diffrn_reflns_theta_max 29.60
_diffrn_reflns_theta_min 2.40
_exptl_absorpt_coefficient_mu 7.736
_exptl_absorpt_correction_T_max 0.701
_exptl_absorpt_correction_T_min 0.526
_exptl_absorpt_correction_type multi-scan
_exptl_absorpt_process_details 'SADABS (Bruker, 2003)'
_exptl_crystal_colour red
_exptl_crystal_density_diffrn 1.906
_exptl_crystal_density_method 'not measured'
_exptl_crystal_description block
_exptl_crystal_F_000 3064
_exptl_crystal_size_max 0.09
_exptl_crystal_size_mid 0.06
_exptl_crystal_size_min 0.04
_refine_diff_density_max 1.897
_refine_diff_density_min -1.297
_refine_diff_density_rms 0.260
_refine_ls_extinction_method none
_refine_ls_goodness_of_fit_ref 0.952
_refine_ls_hydrogen_treatment mixed
_refine_ls_matrix_type full
_refine_ls_number_parameters 679
_refine_ls_number_reflns 15647
_refine_ls_number_restraints 0
_refine_ls_restrained_S_all 0.952
_refine_ls_R_factor_all 0.1279
_refine_ls_R_factor_gt 0.0510
_refine_ls_shift/su_max 0.001
_refine_ls_shift/su_mean 0.000
_refine_ls_structure_factor_coef Fsqd
_refine_ls_weighting_details 'calc w=1/[\s^2^(Fo^2^)+(0.0300P)^2^+0.0000P] where P=(Fo^2^+2Fc^2^)/3'
_refine_ls_weighting_scheme calc
_refine_ls_wR_factor_gt 0.0776
_refine_ls_wR_factor_ref 0.0942
_reflns_number_gt 8785
_reflns_number_total 15647
_reflns_threshold_expression >2sigma(I)
_cod_data_source_file om060418rsi20060515_072638.cif
_cod_data_source_block 8b
_cod_depositor_comments
;
The following automatic conversions were performed:

'_symmetry_cell_setting' value 'Monoclinic' changed to 'monoclinic'
according to /home/saulius/struct/CIF-dictionaries/cif_core.dic
dictionary named 'cif_core.dic' version 2.4.1 from 2010-06-29.

Automatic conversion script
Id: cif_fix_values 1715 2011-07-08 13:25:40Z adriana 
;
_cod_original_cell_volume 5624.1(9)
_cod_original_sg_symbol_H-M 'P2(1)/n  '
_cod_database_code 4074115

loop_
_symmetry_equiv_pos_as_xyz
'x, y, z'
'-x+1/2, y+1/2, -z+1/2'
'-x, -y, -z'
'x-1/2, -y-1/2, z-1/2'

loop_
_atom_site_label
_atom_site_type_symbol
_atom_site_fract_x
_atom_site_fract_y
_atom_site_fract_z
_atom_site_U_iso_or_equiv
_atom_site_adp_type
_atom_site_occupancy
_atom_site_symmetry_multiplicity
_atom_site_calc_flag
_atom_site_refinement_flags
Rh Rh -0.08645(4) 0.45005(3) 0.67410(3) 0.02070(14) Uani 1 1 d .
C11 C -0.1192(5) 0.3835(5) 0.7325(5) 0.034(2) Uani 1 1 d .
O11 O -0.1467(4) 0.3459(4) 0.7639(4) 0.0464(17) Uani 1 1 d .
C12 C -0.1367(5) 0.3839(5) 0.5854(5) 0.0275(19) Uani 1 1 d .
O12 O -0.1734(3) 0.3513(3) 0.5317(3) 0.0370(15) Uani 1 1 d .
C2 C -0.1704(5) 0.5440(4) 0.6242(5) 0.0260(19) Uani 1 1 d .
B3 B 0.0364(5) 0.4938(5) 0.7374(5) 0.025(2) Uani 1 1 d .
B4 B -0.1342(6) 0.5633(5) 0.7116(6) 0.028(2) Uani 1 1 d .
H4 H -0.172(5) 0.556(4) 0.739(4) 0.033 Uiso 1 1 d .
B5 B -0.1089(6) 0.5635(5) 0.5917(5) 0.026(2) Uani 1 1 d .
H5 H -0.123(4) 0.551(4) 0.537(4) 0.031 Uiso 1 1 d .
B6 B -0.0005(5) 0.5363(5) 0.6525(5) 0.021(2) Uani 1 1 d .
H6 H 0.033(4) 0.521(4) 0.612(4) 0.025 Uiso 1 1 d .
B7 B -0.0189(5) 0.5363(5) 0.7752(5) 0.027(2) Uani 1 1 d .
H7 H -0.0011 0.5201 0.8355 0.032 Uiso 1 1 calc R
B8 B -0.1329(6) 0.6364(5) 0.6446(6) 0.032(2) Uani 1 1 d .
H8 H -0.173(5) 0.682(4) 0.624(4) 0.038 Uiso 1 1 d .
B9 B 0.0341(6) 0.5946(5) 0.7375(6) 0.030(2) Uani 1 1 d .
H9 H 0.089(5) 0.628(4) 0.764(4) 0.035 Uiso 1 1 d .
B10 B -0.0365(6) 0.6334(5) 0.6506(6) 0.028(2) Uani 1 1 d .
H10 H -0.013(4) 0.681(4) 0.631(4) 0.034 Uiso 1 1 d .
B11 B -0.0523(6) 0.6341(5) 0.7356(6) 0.029(2) Uani 1 1 d .
H11 H -0.051(4) 0.686(4) 0.763(4) 0.034 Uiso 1 1 d .
C21 C -0.2560(5) 0.5295(4) 0.5742(5) 0.030(2) Uani 1 1 d .
C22 C -0.2941(5) 0.5655(5) 0.5040(5) 0.034(2) Uani 1 1 d .
H22A H -0.2651 0.6015 0.4885 0.040 Uiso 1 1 calc R
C23 C -0.3734(5) 0.5501(6) 0.4561(5) 0.043(2) Uani 1 1 d .
H23A H -0.3982 0.5756 0.4086 0.052 Uiso 1 1 calc R
C24 C -0.4160(5) 0.4981(6) 0.4775(5) 0.046(3) Uani 1 1 d .
H24A H -0.4702 0.4872 0.4448 0.056 Uiso 1 1 calc R
C25 C -0.3794(5) 0.4616(5) 0.5474(5) 0.043(2) Uani 1 1 d .
H25A H -0.4087 0.4253 0.5622 0.052 Uiso 1 1 calc R
C26 C -0.3014(5) 0.4775(5) 0.5951(5) 0.038(2) Uani 1 1 d .
H26A H -0.2776 0.4529 0.6432 0.045 Uiso 1 1 calc R
Re Re 0.056425(18) 0.415380(16) 0.649787(17) 0.01783(8) Uani 1 1 d .
C31 C 0.0735(4) 0.3055(4) 0.6739(4) 0.0207(17) Uani 1 1 d .
O31 O 0.0816(3) 0.2389(3) 0.6845(3) 0.0264(13) Uani 1 1 d .
C32 C 0.1524(5) 0.4158(4) 0.6376(4) 0.0220(18) Uani 1 1 d .
O32 O 0.2106(3) 0.4156(3) 0.6289(3) 0.0247(12) Uani 1 1 d .
C33 C -0.0008(5) 0.3845(4) 0.5447(5) 0.0201(17) Uani 1 1 d .
O33 O -0.0348(3) 0.3656(3) 0.4837(3) 0.0315(14) Uani 1 1 d .
Au1 Au 0.051066(18) 0.379233(16) 0.796666(17) 0.02036(8) Uani 1 1 d .
P1 P 0.08012(12) 0.27332(11) 0.87493(11) 0.0201(4) Uani 1 1 d .
C41 C -0.0065(4) 0.2104(4) 0.8529(4) 0.0214(17) Uani 1 1 d .
C42 C -0.0413(5) 0.1737(5) 0.7829(5) 0.035(2) Uani 1 1 d .
H42A H -0.0176 0.1785 0.7490 0.042 Uiso 1 1 calc R
C43 C -0.1101(5) 0.1306(5) 0.7626(5) 0.040(2) Uani 1 1 d .
H43A H -0.1335 0.1064 0.7144 0.048 Uiso 1 1 calc R
C44 C -0.1453(5) 0.1217(5) 0.8100(5) 0.041(2) Uani 1 1 d .
H44A H -0.1920 0.0907 0.7961 0.050 Uiso 1 1 calc R
C45 C -0.1106(5) 0.1596(5) 0.8795(6) 0.041(2) Uani 1 1 d .
H45A H -0.1356 0.1559 0.9125 0.050 Uiso 1 1 calc R
C46 C -0.0413(5) 0.2022(4) 0.9019(5) 0.0279(19) Uani 1 1 d .
H46A H -0.0177 0.2257 0.9505 0.033 Uiso 1 1 calc R
C51 C 0.1562(4) 0.2110(4) 0.8667(4) 0.0189(17) Uani 1 1 d .
C52 C 0.1501(5) 0.1298(4) 0.8633(4) 0.0277(19) Uani 1 1 d .
H52A H 0.1063 0.1043 0.8666 0.033 Uiso 1 1 calc R
C53 C 0.2085(5) 0.0870(4) 0.8552(5) 0.032(2) Uani 1 1 d .
H53A H 0.2042 0.0314 0.8522 0.038 Uiso 1 1 calc R
C54 C 0.2728(5) 0.1227(4) 0.8515(5) 0.029(2) Uani 1 1 d .
H54A H 0.3128 0.0921 0.8463 0.035 Uiso 1 1 calc R
C55 C 0.2788(5) 0.2030(4) 0.8552(4) 0.0266(19) Uani 1 1 d .
H55A H 0.3234 0.2279 0.8528 0.032 Uiso 1 1 calc R
C56 C 0.2207(4) 0.2481(4) 0.8624(4) 0.0221(18) Uani 1 1 d .
H56A H 0.2248 0.3037 0.8643 0.026 Uiso 1 1 calc R
C61 C 0.1144(4) 0.2948(4) 0.9743(4) 0.0235(18) Uani 1 1 d .
C62 C 0.1575(5) 0.2375(5) 1.0287(5) 0.031(2) Uani 1 1 d .
H62A H 0.1721 0.1897 1.0132 0.037 Uiso 1 1 calc R
C63 C 0.1786(5) 0.2505(5) 1.1044(5) 0.038(2) Uani 1 1 d .
H63A H 0.2079 0.2122 1.1410 0.046 Uiso 1 1 calc R
C64 C 0.1565(6) 0.3195(6) 1.1257(5) 0.048(3) Uani 1 1 d .
H64A H 0.1695 0.3275 1.1775 0.058 Uiso 1 1 calc R
C65 C 0.1163(6) 0.3777(6) 1.0747(6) 0.050(3) Uani 1 1 d .
H65A H 0.1031 0.4258 1.0911 0.060 Uiso 1 1 calc R
C66 C 0.0954(5) 0.3642(5) 0.9985(5) 0.036(2) Uani 1 1 d .
H66A H 0.0676 0.4036 0.9626 0.043 Uiso 1 1 calc R
Au2 Au 0.171845(18) 0.472503(16) 0.792139(17) 0.01965(8) Uani 1 1 d .
P2 P 0.30535(12) 0.49075(11) 0.87032(12) 0.0220(5) Uani 1 1 d .
C71 C 0.3732(4) 0.4690(4) 0.8293(4) 0.0238(18) Uani 1 1 d .
C72 C 0.3626(5) 0.3982(5) 0.7889(5) 0.033(2) Uani 1 1 d .
H72A H 0.3183 0.3655 0.7805 0.039 Uiso 1 1 calc R
C73 C 0.4157(6) 0.3768(6) 0.7618(5) 0.046(3) Uani 1 1 d .
H73A H 0.4082 0.3295 0.7341 0.055 Uiso 1 1 calc R
C74 C 0.4803(6) 0.4238(7) 0.7747(6) 0.053(3) Uani 1 1 d .
H74A H 0.5183 0.4079 0.7573 0.064 Uiso 1 1 calc R
C75 C 0.4904(6) 0.4932(6) 0.8124(6) 0.052(3) Uani 1 1 d .
H75A H 0.5345 0.5259 0.8198 0.063 Uiso 1 1 calc R
C76 C 0.4377(5) 0.5153(5) 0.8392(5) 0.040(2) Uani 1 1 d .
H76A H 0.4453 0.5637 0.8653 0.048 Uiso 1 1 calc R
C81 C 0.3271(5) 0.5896(4) 0.9097(5) 0.0257(18) Uani 1 1 d .
C82 C 0.2838(5) 0.6513(4) 0.8658(5) 0.033(2) Uani 1 1 d .
H82A H 0.2465 0.6421 0.8150 0.040 Uiso 1 1 calc R
C83 C 0.2939(5) 0.7270(4) 0.8948(5) 0.035(2) Uani 1 1 d .
H83A H 0.2623 0.7691 0.8652 0.042 Uiso 1 1 calc R
C84 C 0.3515(5) 0.7397(4) 0.9682(5) 0.036(2) Uani 1 1 d .
H84A H 0.3605 0.7915 0.9879 0.043 Uiso 1 1 calc R
C85 C 0.3958(5) 0.6789(4) 1.0128(5) 0.034(2) Uani 1 1 d .
H85A H 0.4348 0.6886 1.0628 0.041 Uiso 1 1 calc R
C86 C 0.3825(5) 0.6027(4) 0.9835(5) 0.028(2) Uani 1 1 d .
H86A H 0.4114 0.5600 1.0142 0.034 Uiso 1 1 calc R
C91 C 0.3360(4) 0.4267(4) 0.9513(4) 0.0208(18) Uani 1 1 d .
C92 C 0.2901(5) 0.4223(4) 0.9911(4) 0.030(2) Uani 1 1 d .
H92A H 0.2435 0.4537 0.9760 0.036 Uiso 1 1 calc R
C93 C 0.3111(5) 0.3736(5) 1.0518(4) 0.034(2) Uani 1 1 d .
H93A H 0.2795 0.3717 1.0788 0.041 Uiso 1 1 calc R
C94 C 0.3782(6) 0.3272(5) 1.0740(5) 0.044(3) Uani 1 1 d .
H94A H 0.3927 0.2930 1.1160 0.053 Uiso 1 1 calc R
C95 C 0.4235(6) 0.3310(5) 1.0350(5) 0.040(2) Uani 1 1 d .
H95A H 0.4696 0.2988 1.0505 0.048 Uiso 1 1 calc R
C96 C 0.4048(5) 0.3795(4) 0.9743(4) 0.029(2) Uani 1 1 d .
H96A H 0.4374 0.3814 0.9483 0.035 Uiso 1 1 calc R
C101 C 0.6122(9) 0.8084(13) 0.4517(10) 0.181(11) Uani 1 1 d .
H10C H 0.5848 0.8256 0.3991 0.271 Uiso 1 1 calc R
H10D H 0.5728 0.7968 0.4709 0.271 Uiso 1 1 calc R
H10E H 0.6435 0.7612 0.4548 0.271 Uiso 1 1 calc R
C102 C 0.6679(17) 0.8738(14) 0.4993(18) 0.215(12) Uani 1 1 d .
H10A H 0.6356 0.9224 0.4872 0.257 Uiso 1 1 calc R
H10B H 0.7082 0.8813 0.4796 0.257 Uiso 1 1 calc R
C103 C 0.7139(15) 0.8709(19) 0.5856(16) 0.234(15) Uani 1 1 d .
H10F H 0.7436 0.8208 0.5951 0.281 Uiso 1 1 calc R
H10G H 0.6718 0.8622 0.6027 0.281 Uiso 1 1 calc R
C104 C 0.7730(13) 0.9271(15) 0.6460(17) 0.201(11) Uani 1 1 d .
H10K H 0.8111 0.9486 0.6279 0.241 Uiso 1 1 calc R
H10L H 0.7433 0.9716 0.6540 0.241 Uiso 1 1 calc R
C105 C 0.8169(13) 0.8857(17) 0.7175(15) 0.239(14) Uani 1 1 d .
H10H H 0.8523 0.9225 0.7555 0.358 Uiso 1 1 calc R
H10I H 0.8488 0.8436 0.7101 0.358 Uiso 1 1 calc R
H10J H 0.7791 0.8632 0.7346 0.358 Uiso 1 1 calc R

loop_
_atom_site_aniso_label
_atom_site_aniso_U_11
_atom_site_aniso_U_22
_atom_site_aniso_U_33
_atom_site_aniso_U_23
_atom_site_aniso_U_13
_atom_site_aniso_U_12
Rh 0.0156(3) 0.0235(3) 0.0220(3) 0.0005(3) 0.0072(3) 0.0039(3)
C11 0.023(5) 0.040(5) 0.044(6) 0.009(4) 0.017(5) -0.004(4)
O11 0.028(4) 0.058(4) 0.049(4) 0.018(3) 0.012(3) 0.005(3)
C12 0.013(4) 0.038(5) 0.028(5) 0.003(4) 0.005(4) 0.003(4)
O12 0.026(4) 0.047(4) 0.030(4) -0.012(3) 0.005(3) -0.008(3)
C2 0.018(5) 0.028(4) 0.030(5) 0.000(4) 0.009(4) 0.011(3)
B3 0.024(5) 0.014(4) 0.028(6) 0.000(4) 0.001(4) -0.003(4)
B4 0.023(6) 0.032(5) 0.026(6) -0.001(4) 0.009(5) 0.013(4)
B5 0.026(6) 0.031(5) 0.012(5) 0.003(4) -0.001(4) 0.015(4)
B6 0.015(5) 0.025(5) 0.019(5) -0.006(4) 0.003(4) 0.001(4)
B7 0.016(5) 0.032(5) 0.015(5) 0.002(4) -0.009(4) 0.004(4)
B8 0.032(6) 0.030(5) 0.035(6) -0.007(5) 0.016(5) 0.009(5)
B9 0.019(5) 0.023(5) 0.039(6) -0.007(4) 0.005(5) 0.005(4)
B10 0.022(6) 0.023(5) 0.038(6) -0.004(4) 0.012(5) 0.008(4)
B11 0.035(6) 0.024(5) 0.029(6) -0.004(4) 0.015(5) 0.003(4)
C21 0.018(5) 0.027(4) 0.043(6) -0.003(4) 0.012(4) 0.009(4)
C22 0.015(5) 0.053(6) 0.027(5) -0.003(4) 0.004(4) 0.010(4)
C23 0.028(6) 0.066(7) 0.032(6) -0.007(5) 0.010(5) 0.016(5)
C24 0.011(5) 0.065(7) 0.046(7) -0.019(5) -0.003(4) 0.013(5)
C25 0.029(6) 0.049(6) 0.052(7) -0.008(5) 0.018(5) 0.009(5)
C26 0.016(5) 0.043(5) 0.047(6) -0.010(4) 0.008(4) 0.007(4)
Re 0.01482(16) 0.01785(15) 0.01935(17) -0.00039(13) 0.00602(13) 0.00111(12)
C31 0.009(4) 0.031(4) 0.013(4) -0.007(3) -0.003(3) -0.008(3)
O31 0.030(3) 0.020(3) 0.026(3) -0.001(2) 0.009(3) 0.000(2)
C32 0.033(5) 0.017(4) 0.016(4) -0.006(3) 0.011(4) -0.003(4)
O32 0.019(3) 0.022(3) 0.037(4) -0.005(2) 0.015(3) 0.000(2)
C33 0.021(4) 0.016(4) 0.031(5) -0.001(4) 0.018(4) -0.003(3)
O33 0.028(3) 0.046(4) 0.016(3) -0.004(3) 0.006(3) -0.003(3)
Au1 0.01683(17) 0.01990(15) 0.02389(18) 0.00271(13) 0.00839(14) 0.00250(12)
P1 0.0198(11) 0.0201(10) 0.0215(12) 0.0002(9) 0.0098(9) 0.0004(8)
C41 0.020(4) 0.027(4) 0.020(4) 0.005(3) 0.011(4) 0.002(3)
C42 0.027(5) 0.050(6) 0.020(5) 0.008(4) 0.003(4) -0.008(4)
C43 0.024(5) 0.060(6) 0.028(5) -0.001(5) 0.004(4) -0.014(5)
C44 0.022(5) 0.060(6) 0.043(6) 0.008(5) 0.015(5) -0.012(5)
C45 0.020(5) 0.057(6) 0.057(7) 0.012(5) 0.027(5) -0.003(4)
C46 0.022(5) 0.035(5) 0.030(5) 0.000(4) 0.015(4) 0.003(4)
C51 0.011(4) 0.026(4) 0.020(4) -0.004(3) 0.007(3) 0.004(3)
C52 0.027(5) 0.030(5) 0.030(5) 0.003(4) 0.015(4) -0.002(4)
C53 0.036(5) 0.019(4) 0.044(6) -0.001(4) 0.020(5) 0.002(4)
C54 0.014(4) 0.032(5) 0.036(5) 0.002(4) 0.006(4) 0.014(4)
C55 0.022(5) 0.028(4) 0.030(5) -0.001(4) 0.012(4) 0.003(4)
C56 0.012(4) 0.028(4) 0.025(5) 0.003(3) 0.008(4) 0.003(3)
C61 0.017(4) 0.026(4) 0.030(5) -0.005(4) 0.013(4) -0.002(3)
C62 0.030(5) 0.036(5) 0.030(5) 0.000(4) 0.015(4) -0.001(4)
C63 0.035(6) 0.053(6) 0.028(5) -0.007(4) 0.015(5) -0.003(5)
C64 0.048(7) 0.071(7) 0.026(6) -0.007(5) 0.017(5) -0.007(6)
C65 0.042(6) 0.067(7) 0.048(7) -0.021(6) 0.026(6) 0.006(5)
C66 0.035(6) 0.041(5) 0.027(5) -0.012(4) 0.010(4) 0.007(4)
Au2 0.01592(16) 0.01784(14) 0.02103(17) -0.00063(12) 0.00409(13) -0.00096(12)
P2 0.0188(11) 0.0168(10) 0.0246(12) -0.0021(8) 0.0041(9) -0.0034(8)
C71 0.014(4) 0.031(4) 0.020(4) 0.005(4) 0.001(3) -0.004(3)
C72 0.022(5) 0.042(5) 0.038(6) 0.002(4) 0.015(4) 0.006(4)
C73 0.047(7) 0.062(6) 0.032(6) -0.009(5) 0.020(5) 0.015(5)
C74 0.030(6) 0.086(8) 0.048(7) -0.002(6) 0.020(5) 0.011(6)
C75 0.030(6) 0.079(8) 0.049(7) 0.010(6) 0.018(5) -0.007(5)
C76 0.035(6) 0.049(6) 0.033(6) 0.002(4) 0.012(5) -0.004(5)
C81 0.023(5) 0.024(4) 0.029(5) 0.000(4) 0.010(4) -0.007(4)
C82 0.035(5) 0.022(4) 0.028(5) 0.004(4) 0.001(4) -0.014(4)
C83 0.027(5) 0.020(4) 0.049(6) 0.012(4) 0.009(5) -0.007(4)
C84 0.037(6) 0.017(4) 0.048(6) -0.018(4) 0.013(5) -0.013(4)
C85 0.034(6) 0.026(5) 0.031(5) -0.003(4) 0.004(4) -0.001(4)
C86 0.024(5) 0.025(4) 0.030(5) -0.003(4) 0.007(4) 0.001(3)
C91 0.011(4) 0.018(4) 0.020(4) -0.004(3) -0.006(3) -0.003(3)
C92 0.024(5) 0.032(5) 0.020(5) -0.006(4) -0.005(4) -0.007(4)
C93 0.037(6) 0.045(5) 0.015(5) 0.001(4) 0.005(4) -0.013(4)
C94 0.051(7) 0.029(5) 0.028(6) 0.009(4) -0.006(5) 0.000(5)
C95 0.047(6) 0.042(5) 0.022(5) 0.006(4) 0.005(5) 0.006(5)
C96 0.036(5) 0.025(4) 0.019(5) 0.004(4) 0.004(4) -0.003(4)
C101 0.071(12) 0.32(3) 0.124(15) 0.160(18) 0.018(11) -0.007(15)
C102 0.20(3) 0.20(2) 0.29(4) -0.05(3) 0.15(3) -0.04(2)
C103 0.15(2) 0.42(5) 0.16(2) 0.06(3) 0.09(2) -0.07(3)
C104 0.089(17) 0.23(3) 0.25(3) 0.02(2) 0.046(19) -0.062(17)
C105 0.12(2) 0.40(4) 0.26(3) 0.11(3) 0.14(2) -0.01(2)

loop_
_atom_type_symbol
_atom_type_description
_atom_type_scat_dispersion_real
_atom_type_scat_dispersion_imag
_atom_type_scat_source
C C 0.0033 0.0016 'International Tables Vol C Tables 4.2.6.8 and 6.1.1.4'
H H 0.0000 0.0000 'International Tables Vol C Tables 4.2.6.8 and 6.1.1.4'
B B 0.0013 0.0007 'International Tables Vol C Tables 4.2.6.8 and 6.1.1.4'
O O 0.0106 0.0060 'International Tables Vol C Tables 4.2.6.8 and 6.1.1.4'
P P 0.1023 0.0942 'International Tables Vol C Tables 4.2.6.8 and 6.1.1.4'
Rh Rh -1.1178 0.9187 'International Tables Vol C Tables 4.2.6.8 and 6.1.1.4'
Re Re -1.0185 7.2310 'International Tables Vol C Tables 4.2.6.8 and 6.1.1.4'
Au Au -2.0133 8.8022 'International Tables Vol C Tables 4.2.6.8 and 6.1.1.4'

loop_
_geom_angle_atom_site_label_1
_geom_angle_atom_site_label_2
_geom_angle_atom_site_label_3
_geom_angle
C11 Rh C12 92.4(4)
C11 Rh C2 111.1(3)
C12 Rh C2 92.9(3)
C11 Rh B3 112.8(4)
C12 Rh B3 133.0(3)
C2 Rh B3 112.1(3)
C11 Rh B6 155.6(3)
C12 Rh B6 107.6(3)
C2 Rh B6 82.4(3)
B3 Rh B6 43.0(3)
C11 Rh B7 93.2(4)
C12 Rh B7 174.3(3)
C2 Rh B7 86.4(3)
B3 Rh B7 42.9(3)
B6 Rh B7 66.7(3)
C11 Rh B4 92.0(4)
C12 Rh B4 130.7(3)
C2 Rh B4 40.6(3)
B3 Rh B4 89.1(3)
B6 Rh B4 85.6(3)
B7 Rh B4 50.4(3)
C11 Rh B5 150.5(3)
C12 Rh B5 89.2(3)
C2 Rh B5 39.4(3)
B3 Rh B5 86.8(3)
B6 Rh B5 46.8(3)
B7 Rh B5 86.6(3)
B4 Rh B5 65.3(3)
C11 Rh Au1 69.4(3)
C12 Rh Au1 114.3(2)
C2 Rh Au1 152.8(2)
B3 Rh Au1 49.3(2)
B6 Rh Au1 89.2(2)
B7 Rh Au1 66.6(2)
B4 Rh Au1 113.1(2)
B5 Rh Au1 135.6(2)
C11 Rh Re 121.8(3)
C12 Rh Re 81.7(2)
C2 Rh Re 126.9(2)
B3 Rh Re 51.3(2)
B6 Rh Re 50.5(2)
B7 Rh Re 94.2(2)
B4 Rh Re 134.2(3)
B5 Rh Re 87.6(2)
Au1 Rh Re 61.439(16)
O11 C11 Rh 173.2(8)
O12 C12 Rh 171.8(7)
C21 C2 B5 121.8(7)
C21 C2 B4 125.7(7)
B5 C2 B4 110.8(7)
C21 C2 B8 121.6(7)
B5 C2 B8 66.6(6)
B4 C2 B8 67.3(6)
C21 C2 Rh 122.4(5)
B5 C2 Rh 80.2(4)
B4 C2 Rh 77.1(4)
B8 C2 Rh 116.0(5)
B7 B3 B6 101.0(6)
B7 B3 B9 63.0(5)
B6 B3 B9 64.4(5)
B7 B3 Rh 73.2(5)
B6 B3 Rh 72.9(4)
B9 B3 Rh 108.6(5)
B7 B3 Au1 96.2(5)
B6 B3 Au1 143.7(6)
B9 B3 Au1 150.8(6)
Rh B3 Au1 82.0(3)
B7 B3 Au2 128.4(6)
B6 B3 Au2 115.3(6)
B9 B3 Au2 100.3(5)
Rh B3 Au2 150.2(4)
Au1 B3 Au2 75.9(3)
B7 B3 Re 154.3(6)
B6 B3 Re 68.8(4)
B9 B3 Re 125.8(6)
Rh B3 Re 81.2(3)
Au1 B3 Re 82.1(3)
Au2 B3 Re 76.2(3)
C2 B4 B8 59.3(5)
C2 B4 B11 109.3(7)
B8 B4 B11 57.8(5)
C2 B4 B7 117.7(6)
B8 B4 B7 105.2(7)
B11 B4 B7 56.5(5)
C2 B4 Rh 62.3(4)
B8 B4 Rh 102.0(5)
B11 B4 Rh 103.5(5)
B7 B4 Rh 64.2(4)
C2 B5 B10 110.7(7)
C2 B5 B8 60.1(5)
B10 B5 B8 58.2(5)
C2 B5 B6 117.0(6)
B10 B5 B6 57.4(5)
B8 B5 B6 105.5(6)
C2 B5 Rh 60.4(4)
B10 B5 Rh 103.5(5)
B8 B5 Rh 100.2(5)
B6 B5 Rh 63.9(4)
H6 B6 B3 117(3)
H6 B6 B10 118(3)
B3 B6 B10 114.3(7)
H6 B6 B9 129(3)
B3 B6 B9 59.0(5)
B10 B6 B9 59.3(5)
H6 B6 B5 110(3)
B3 B6 B5 126.7(7)
B10 B6 B5 58.2(5)
B9 B6 B5 107.7(6)
H6 B6 Re 56(3)
B3 B6 Re 69.2(4)
B10 B6 Re 173.4(6)
B9 B6 Re 121.6(5)
B5 B6 Re 124.7(5)
H6 B6 Rh 124(3)
B3 B6 Rh 64.1(4)
B10 B6 Rh 107.9(5)
B9 B6 Rh 100.0(5)
B5 B6 Rh 69.3(4)
Re B6 Rh 78.6(3)
B3 B7 B9 59.7(5)
B3 B7 B11 111.5(7)
B9 B7 B11 57.4(5)
B3 B7 B4 121.2(6)
B9 B7 B4 104.4(6)
B11 B7 B4 56.9(5)
B3 B7 Rh 63.9(4)
B9 B7 Rh 100.8(5)
B11 B7 Rh 104.6(5)
B4 B7 Rh 65.3(4)
C2 B8 B10 107.1(6)
C2 B8 B11 107.4(7)
B10 B8 B11 62.4(6)
C2 B8 B5 53.3(5)
B10 B8 B5 60.8(5)
B11 B8 B5 104.8(7)
C2 B8 B4 53.4(5)
B10 B8 B4 105.4(7)
B11 B8 B4 61.5(6)
B5 B8 B4 91.7(6)
B3 B9 B11 114.3(7)
B3 B9 B7 57.2(5)
B11 B9 B7 63.0(5)
B3 B9 B10 112.4(7)
B11 B9 B10 62.6(6)
B7 B9 B10 107.3(7)
B3 B9 B6 56.6(5)
B11 B9 B6 103.8(7)
B7 B9 B6 92.3(6)
B10 B9 B6 59.6(5)
B8 B10 B9 112.7(7)
B8 B10 B6 113.3(7)
B9 B10 B6 61.1(5)
B8 B10 B5 61.0(5)
B9 B10 B5 114.2(6)
B6 B10 B5 64.4(5)
B8 B10 B11 59.4(6)
B9 B10 B11 57.5(5)
B6 B10 B11 101.3(6)
B5 B10 B11 102.8(7)
B9 B11 B8 113.8(7)
B9 B11 B10 59.9(5)
B8 B11 B10 58.2(5)
B9 B11 B7 59.6(5)
B8 B11 B7 115.7(7)
B10 B11 B7 102.9(6)
B9 B11 B4 114.2(6)
B8 B11 B4 60.6(6)
B10 B11 B4 101.9(7)
B7 B11 B4 66.6(5)
C22 C21 C26 117.2(8)
C22 C21 C2 121.6(8)
C26 C21 C2 121.3(8)
C23 C22 C21 121.7(9)
C24 C23 C22 119.9(9)
C23 C24 C25 119.5(9)
C26 C25 C24 120.6(9)
C25 C26 C21 121.1(9)
C32 Re C31 88.4(3)
C32 Re H6 91(2)
C31 Re H6 172(2)
C32 Re C33 88.8(3)
C31 Re C33 87.4(3)
H6 Re C33 85(2)
C32 Re B6 117.4(3)
C31 Re B6 152.1(3)
H6 Re B6 32(2)
C33 Re B6 102.7(3)
C32 Re B3 123.3(3)
C31 Re B3 115.9(3)
H6 Re B3 71(2)
C33 Re B3 138.7(3)
B6 Re B3 42.0(3)
C32 Re Au2 76.9(2)
C31 Re Au2 96.7(2)
H6 Re Au2 90(2)
C33 Re Au2 165.0(2)
B6 Re Au2 80.3(2)
B3 Re Au2 51.3(2)
C32 Re Rh 168.1(2)
C31 Re Rh 102.6(2)
H6 Re Rh 79(2)
C33 Re Rh 96.3(2)
B6 Re Rh 50.9(2)
B3 Re Rh 47.5(2)
Au2 Re Rh 96.883(17)
C32 Re Au1 123.2(2)
C31 Re Au1 68.5(2)
H6 Re Au1 118(2)
C33 Re Au1 137.6(2)
B6 Re Au1 87.4(2)
B3 Re Au1 47.4(2)
Au2 Re Au1 56.713(12)
Rh Re Au1 58.499(15)
O31 C31 Re 176.6(7)
O32 C32 Re 178.8(7)
O33 C33 Re 178.9(7)
B3 Au1 P1 170.3(2)
B3 Au1 Au2 53.2(2)
P1 Au1 Au2 120.98(5)
B3 Au1 Rh 48.6(2)
P1 Au1 Rh 138.91(5)
Au2 Au1 Rh 99.718(17)
B3 Au1 Re 50.5(2)
P1 Au1 Re 135.74(5)
Au2 Au1 Re 59.176(11)
Rh Au1 Re 60.061(15)
C61 P1 C41 103.7(3)
C61 P1 C51 106.8(3)
C41 P1 C51 106.0(3)
C61 P1 Au1 116.0(2)
C41 P1 Au1 112.2(2)
C51 P1 Au1 111.4(2)
C46 C41 C42 119.2(7)
C46 C41 P1 121.8(6)
C42 C41 P1 118.9(6)
C43 C42 C41 120.2(8)
C44 C43 C42 121.6(9)
C43 C44 C45 117.7(8)
C46 C45 C44 122.1(8)
C45 C46 C41 119.1(8)
C52 C51 C56 120.4(7)
C52 C51 P1 122.1(6)
C56 C51 P1 117.5(5)
C53 C52 C51 118.9(7)
C54 C53 C52 121.5(7)
C55 C54 C53 119.5(7)
C54 C55 C56 120.7(7)
C55 C56 C51 119.1(7)
C66 C61 C62 118.5(8)
C66 C61 P1 121.6(6)
C62 C61 P1 119.7(6)
C63 C62 C61 120.5(8)
C64 C63 C62 119.0(9)
C63 C64 C65 122.4(9)
C64 C65 C66 118.2(8)
C61 C66 C65 121.4(8)
B3 Au2 P2 159.3(2)
B3 Au2 Au1 50.9(2)
P2 Au2 Au1 134.93(5)
B3 Au2 Re 52.5(2)
P2 Au2 Re 146.40(5)
Au1 Au2 Re 64.111(12)
C91 P2 C71 104.7(4)
C91 P2 C81 104.9(3)
C71 P2 C81 108.0(4)
C91 P2 Au2 110.1(2)
C71 P2 Au2 115.7(3)
C81 P2 Au2 112.6(3)
C76 C71 C72 118.0(8)
C76 C71 P2 123.6(6)
C72 C71 P2 118.3(6)
C73 C72 C71 120.2(8)
C72 C73 C74 119.8(9)
C75 C74 C73 120.6(9)
C76 C75 C74 120.0(9)
C75 C76 C71 121.3(9)
C82 C81 C86 120.0(7)
C82 C81 P2 118.5(6)
C86 C81 P2 121.4(6)
C81 C82 C83 120.9(8)
C82 C83 C84 118.4(8)
C85 C84 C83 121.5(7)
C84 C85 C86 119.1(8)
C81 C86 C85 120.0(7)
C92 C91 C96 118.9(7)
C92 C91 P2 119.6(6)
C96 C91 P2 121.6(6)
C93 C92 C91 120.9(8)
C92 C93 C94 120.2(9)
C95 C94 C93 119.3(8)
C94 C95 C96 122.2(9)
C95 C96 C91 118.5(8)
C101 C102 C103 124(2)
C102 C103 C104 134(2)
C105 C104 C103 111(2)

loop_
_geom_bond_atom_site_label_1
_geom_bond_atom_site_label_2
_geom_bond_distance
Rh C11 1.895(9)
Rh C12 1.943(9)
Rh C2 2.154(7)
Rh B3 2.206(9)
Rh B6 2.344(9)
Rh B7 2.351(9)
Rh B4 2.372(9)
Rh B5 2.440(9)
Rh Au1 2.9106(7)
Rh Re 2.9581(7)
C11 O11 1.152(9)
C12 O12 1.124(9)
C2 C21 1.485(11)
C2 B5 1.571(12)
C2 B4 1.585(12)
C2 B8 1.699(12)
B3 B7 1.672(13)
B3 B6 1.672(12)
B3 B9 1.718(12)
B3 Au1 2.229(8)
B3 Au2 2.301(9)
B3 Re 2.336(9)
B4 B8 1.822(14)
B4 B11 1.838(14)
B4 B7 2.013(12)
B5 B10 1.795(13)
B5 B8 1.798(13)
B5 B6 1.903(12)
B6 H6 1.24(7)
B6 B10 1.779(12)
B6 B9 1.807(12)
B6 Re 2.329(8)
B7 B9 1.772(14)
B7 B11 1.830(13)
B8 B10 1.748(14)
B8 B11 1.769(14)
B9 B11 1.730(13)
B9 B10 1.773(13)
B10 B11 1.821(14)
C21 C22 1.392(11)
C21 C26 1.404(11)
C22 C23 1.389(11)
C23 C24 1.372(13)
C24 C25 1.389(12)
C25 C26 1.373(11)
Re C32 1.902(8)
Re C31 1.924(8)
Re H6 1.93(6)
Re C33 1.944(8)
Re Au2 2.8619(5)
Re Au1 2.9983(5)
C31 O31 1.153(8)
C32 O32 1.167(8)
C33 O33 1.134(8)
Au1 P1 2.2804(19)
Au1 Au2 2.7859(4)
P1 C61 1.812(8)
P1 C41 1.826(8)
P1 C51 1.833(7)
C41 C46 1.382(10)
C41 C42 1.390(10)
C42 C43 1.377(11)
C43 C44 1.360(12)
C44 C45 1.393(12)
C45 C46 1.375(11)
C51 C52 1.387(10)
C51 C56 1.392(10)
C52 C53 1.374(10)
C53 C54 1.374(11)
C54 C55 1.373(10)
C55 C56 1.383(10)
C61 C66 1.376(10)
C61 C62 1.415(10)
C62 C63 1.383(11)
C63 C64 1.369(12)
C64 C65 1.379(13)
C65 C66 1.395(11)
Au2 P2 2.307(2)
P2 C91 1.807(7)
P2 C71 1.808(8)
P2 C81 1.824(8)
C71 C76 1.378(11)
C71 C72 1.411(10)
C72 C73 1.360(11)
C73 C74 1.374(13)
C74 C75 1.364(13)
C75 C76 1.354(12)
C81 C82 1.379(10)
C81 C86 1.388(11)
C82 C83 1.390(10)
C83 C84 1.392(11)
C84 C85 1.378(11)
C85 C86 1.398(10)
C91 C92 1.390(11)
C91 C96 1.410(10)
C92 C93 1.364(10)
C93 C94 1.378(12)
C94 C95 1.366(12)
C95 C96 1.368(10)
C101 C102 1.53(2)
C102 C103 1.54(3)
C103 C104 1.55(3)
C104 C105 1.47(3)
